data_4029455
loop_
_publ_author_name
'Wang, Siyuan'
'Otani, Yuko'
'Liu, Xin'
'Kawahata, Masatoshi'
'Yamaguchi, Kentaro'
'Ohwada, Tomohiko'

_publ_section_title
;
 Robust trans-Amide Helical Structure of Oligomers of Bicyclic Mimics of
 \b-Proline: Impact of Positional Switching of Bridgehead Substituent on
 Amide cis-trans Equilibrium.
;
_journal_issue 11
_journal_name_full 'The Journal of organic chemistry'
_journal_page_first 5287
_journal_page_last 5300
_journal_paper_doi 10.1021/jo500916j
_journal_volume 79
_journal_year 2014
_chemical_absolute_configuration rmad
_chemical_formula_sum 'C34 H48 Br N3 O10'
_chemical_formula_weight 738.66
_chemical_name_systematic
;
 ?
;
_space_group_crystal_system orthorhombic
_space_group_IT_number 19
_space_group_name_Hall 'P 2ac 2ab'
_space_group_name_H-M_alt 'P 21 21 21'
_symmetry_space_group_name_Hall 'P 2ac 2ab'
_symmetry_space_group_name_H-M 'P 21 21 21'
_atom_sites_solution_hydrogens mixed
_audit_creation_method SHELXL-2013
_cell_angle_alpha 90
_cell_angle_beta 90
_cell_angle_gamma 90
_cell_formula_units_Z 4
_cell_length_a 10.0129(19)
_cell_length_b 17.402(3)
_cell_length_c 20.030(4)
_cell_measurement_reflns_used 9300
_cell_measurement_temperature 100
_cell_measurement_theta_max 25.25
_cell_measurement_theta_min 2.27
_cell_volume 3490.1(11)
_computing_cell_refinement 'Bruker APEX2'
_computing_data_collection 'Bruker APEX2'
_computing_data_reduction 'Bruker APEX2'
_computing_molecular_graphics 'ORTEP-3 for Windows'
_computing_publication_material Yadokari-XG
_computing_structure_refinement 'SHELXL-2013 (Sheldrick, 2013)'
_computing_structure_solution 'SHELXS-2013 (Sheldrick, 2013)'
_diffrn_ambient_temperature 100
_diffrn_detector_area_resol_mean 8.333
_diffrn_measured_fraction_theta_full 0.990
_diffrn_measured_fraction_theta_max 0.959
_diffrn_measurement_device_type 'Bruker APEX II CCD area detector'
_diffrn_measurement_method '\f and \w scans'
_diffrn_radiation_type MoK\a
_diffrn_radiation_wavelength 0.71073
_diffrn_reflns_av_R_equivalents 0.0207
_diffrn_reflns_av_unetI/netI 0.0319
_diffrn_reflns_Laue_measured_fraction_full 0.990
_diffrn_reflns_Laue_measured_fraction_max 0.959
_diffrn_reflns_limit_h_max 11
_diffrn_reflns_limit_h_min -10
_diffrn_reflns_limit_k_max 20
_diffrn_reflns_limit_k_min -21
_diffrn_reflns_limit_l_max 22
_diffrn_reflns_limit_l_min -23
_diffrn_reflns_number 29132
_diffrn_reflns_point_group_measured_fraction_full 0.963
_diffrn_reflns_point_group_measured_fraction_max 0.925
_diffrn_reflns_theta_full 25.000
_diffrn_reflns_theta_max 25.510
_diffrn_reflns_theta_min 1.550
_diffrn_source 'fine-focus sealed tube'
_exptl_absorpt_coefficient_mu 1.238
_exptl_absorpt_correction_T_max 0.790
_exptl_absorpt_correction_T_min 0.708
_exptl_absorpt_correction_type empirical
_exptl_absorpt_process_details 'SADABS Sheldrick 1996'
_exptl_crystal_colour colourless
_exptl_crystal_density_diffrn 1.406
_exptl_crystal_description block
_exptl_crystal_F_000 1552
_exptl_crystal_size_max 0.300
_exptl_crystal_size_mid 0.200
_exptl_crystal_size_min 0.200
_refine_diff_density_max 0.222
_refine_diff_density_min -0.253
_refine_diff_density_rms 0.036
_refine_ls_abs_structure_details
;
 Flack x determined using 2302 quotients [(I+)-(I-)]/[(I+)+(I-)]
 (Parsons and Flack (2004), Acta Cryst. A60, s61).
;
_refine_ls_abs_structure_Flack 0.006(2)
_refine_ls_extinction_method none
_refine_ls_goodness_of_fit_ref 1.081
_refine_ls_hydrogen_treatment mixed
_refine_ls_matrix_type full
_refine_ls_number_parameters 456
_refine_ls_number_reflns 6009
_refine_ls_number_restraints 0
_refine_ls_restrained_S_all 1.081
_refine_ls_R_factor_all 0.0226
_refine_ls_R_factor_gt 0.0205
_refine_ls_shift/su_max 0.001
_refine_ls_shift/su_mean 0.000
_refine_ls_structure_factor_coef Fsqd
_refine_ls_weighting_details
;
 w=1/[\s^2^(Fo^2^)+(0.0282P)^2^]
 where P=(Fo^2^+2Fc^2^)/3
;
_refine_ls_weighting_scheme calc
_refine_ls_wR_factor_gt 0.0540
_refine_ls_wR_factor_ref 0.0546
_reflns_Friedel_coverage 0.716
_reflns_Friedel_fraction_full 0.929
_reflns_Friedel_fraction_max 0.882
_reflns_number_gt 5674
_reflns_number_total 6009
_reflns_threshold_expression 'I > 2\s(I)'
_cod_data_source_file jo500916j_si_001.cif
_cod_data_source_block wsy-03-72(R)-trimer#991068
_cod_depositor_comments 'Adding full bibliography for 4029450--4029455.cif.'
_cod_database_code 4029455
_shelx_space_group_comment
;
The symmetry employed for this shelxl refinement is uniquely defined
by the following loop, which should always be used as a source of
symmetry information in preference to the above space-group names.
They are only intended as comments.
;
_shelxl_version_number 2013-2

loop_
_space_group_symop_operation_xyz
'x, y, z'
'-x+1/2, -y, z+1/2'
'x+1/2, -y+1/2, -z'
'-x, y+1/2, -z+1/2'

loop_
_atom_site_label
_atom_site_type_symbol
_atom_site_fract_x
_atom_site_fract_y
_atom_site_fract_z
_atom_site_U_iso_or_equiv
_atom_site_adp_type
_atom_site_occupancy
_atom_site_site_symmetry_order
_atom_site_calc_flag
_atom_site_refinement_flags_posn
_atom_site_refinement_flags_adp
C1 C 0.2349(2) 0.40230(12) 0.49940(11) 0.0208(5) Uani 1 1 d . .
C2 C 0.2186(2) 0.45811(12) 0.43884(11) 0.0198(5) Uani 1 1 d . .
H1 H 0.1467 0.4381 0.4089 0.024 Uiso 1 1 calc R U
C3 C 0.1697(2) 0.53304(12) 0.47200(11) 0.0232(5) Uani 1 1 d . .
H2 H 0.2371 0.5744 0.4678 0.028 Uiso 1 1 calc R U
H3 H 0.0845 0.5507 0.4521 0.028 Uiso 1 1 calc R U
C4 C 0.1509(2) 0.50892(13) 0.54524(10) 0.0224(5) Uani 1 1 d . .
H4 H 0.0843 0.5404 0.5705 0.027 Uiso 1 1 calc R U
C5 C 0.2881(2) 0.50277(15) 0.57865(11) 0.0278(5) Uani 1 1 d . .
H5 H 0.2795 0.4962 0.6276 0.033 Uiso 1 1 calc R U
H6 H 0.3434 0.5487 0.5693 0.033 Uiso 1 1 calc R U
C6 C 0.3481(2) 0.42980(13) 0.54551(11) 0.0247(5) Uani 1 1 d . .
H7 H 0.4295 0.4424 0.5196 0.030 Uiso 1 1 calc R U
H8 H 0.3703 0.3904 0.5794 0.030 Uiso 1 1 calc R U
C7 C 0.2442(2) 0.31840(13) 0.48047(11) 0.0237(5) Uani 1 1 d . .
H9 H 0.3273 0.3092 0.4548 0.028 Uiso 1 1 calc R U
H10 H 0.2471 0.2864 0.5213 0.028 Uiso 1 1 calc R U
C8 C 0.1101(3) 0.21683(14) 0.44085(15) 0.0427(7) Uani 1 1 d . .
H11 H 0.1918 0.1907 0.4264 0.064 Uiso 1 1 calc R U
H12 H 0.0372 0.2045 0.4100 0.064 Uiso 1 1 calc R U
H13 H 0.0864 0.1996 0.4859 0.064 Uiso 1 1 calc R U
C9 C 0.0461(2) 0.38236(12) 0.58196(10) 0.0201(5) Uani 1 1 d . .
C10 C -0.0692(2) 0.41884(12) 0.61771(10) 0.0186(5) Uani 1 1 d . .
C11 C -0.0996(2) 0.39121(12) 0.68153(10) 0.0187(5) Uani 1 1 d . .
H14 H -0.0418 0.3550 0.7022 0.022 Uiso 1 1 calc R U
C12 C -0.2127(2) 0.41585(12) 0.71495(11) 0.0208(5) Uani 1 1 d . .
H15 H -0.2325 0.3977 0.7586 0.025 Uiso 1 1 calc R U
C13 C -0.2958(2) 0.46735(12) 0.68327(12) 0.0232(5) Uani 1 1 d . .
C14 C -0.2693(2) 0.49621(14) 0.62046(11) 0.0245(5) Uani 1 1 d . .
H16 H -0.3282 0.5319 0.6000 0.029 Uiso 1 1 calc R U
C15 C -0.1548(2) 0.47183(12) 0.58806(11) 0.0225(5) Uani 1 1 d . .
H17 H -0.1343 0.4915 0.5450 0.027 Uiso 1 1 calc R U
C16 C 0.3479(2) 0.46557(12) 0.39878(10) 0.0181(5) Uani 1 1 d . .
C17 C 0.4825(2) 0.40271(12) 0.30462(10) 0.0171(5) Uani 1 1 d . .
C18 C 0.4799(2) 0.31319(12) 0.29531(10) 0.0168(5) Uani 1 1 d . .
H18 H 0.5273 0.2881 0.3335 0.020 Uiso 1 1 calc R U
C19 C 0.3278(2) 0.29439(12) 0.29913(11) 0.0195(5) Uani 1 1 d . .
H19 H 0.2961 0.2701 0.2573 0.023 Uiso 1 1 calc R U
H20 H 0.3079 0.2599 0.3372 0.023 Uiso 1 1 calc R U
C20 C 0.2652(2) 0.37289(12) 0.30902(11) 0.0190(5) Uani 1 1 d . .
H21 H 0.1735 0.3718 0.3288 0.023 Uiso 1 1 calc R U
C21 C 0.2773(2) 0.42029(13) 0.24433(11) 0.0239(5) Uani 1 1 d . .
H22 H 0.2197 0.4665 0.2461 0.029 Uiso 1 1 calc R U
H23 H 0.2524 0.3892 0.2049 0.029 Uiso 1 1 calc R U
C22 C 0.4264(2) 0.44271(13) 0.24222(10) 0.0210(5) Uani 1 1 d . .
H24 H 0.4699 0.4235 0.2011 0.025 Uiso 1 1 calc R U
H25 H 0.4380 0.4991 0.2449 0.025 Uiso 1 1 calc R U
C23 C 0.6163(2) 0.43344(13) 0.32738(11) 0.0216(5) Uani 1 1 d . .
H26 H 0.6831 0.4270 0.2914 0.026 Uiso 1 1 calc R U
H27 H 0.6087 0.4889 0.3376 0.026 Uiso 1 1 calc R U
C24 C 0.7720(3) 0.42793(17) 0.41427(14) 0.0410(7) Uani 1 1 d . .
H28 H 0.8437 0.4311 0.3810 0.061 Uiso 1 1 calc R U
H29 H 0.8022 0.3971 0.4523 0.061 Uiso 1 1 calc R U
H30 H 0.7489 0.4797 0.4296 0.061 Uiso 1 1 calc R U
C25 C 0.5418(2) 0.28676(12) 0.22959(11) 0.0186(5) Uani 1 1 d . .
C26 C 0.7576(2) 0.23857(12) 0.17451(11) 0.0190(5) Uani 1 1 d . .
C27 C 0.8801(2) 0.29211(13) 0.18692(11) 0.0210(5) Uani 1 1 d . .
H31 H 0.8533 0.3452 0.1732 0.025 Uiso 1 1 calc R U
C28 C 0.8907(2) 0.29166(13) 0.26476(11) 0.0229(5) Uani 1 1 d . .
H32 H 0.9719 0.2642 0.2798 0.027 Uiso 1 1 calc R U
H33 H 0.8921 0.3446 0.2828 0.027 Uiso 1 1 calc R U
C29 C 0.7640(2) 0.24897(13) 0.28616(10) 0.0206(5) Uani 1 1 d . .
H34 H 0.7298 0.2630 0.3315 0.025 Uiso 1 1 calc R U
C30 C 0.7863(2) 0.16254(13) 0.27502(11) 0.0255(5) Uani 1 1 d . .
H35 H 0.7134 0.1318 0.2951 0.031 Uiso 1 1 calc R U
H36 H 0.8728 0.1456 0.2940 0.031 Uiso 1 1 calc R U
C31 C 0.7860(2) 0.15585(13) 0.19770(11) 0.0241(5) Uani 1 1 d . .
H37 H 0.8735 0.1377 0.1810 0.029 Uiso 1 1 calc R U
H38 H 0.7154 0.1202 0.1823 0.029 Uiso 1 1 calc R U
C32 C 0.7031(2) 0.24212(12) 0.10413(10) 0.0209(5) Uani 1 1 d . .
H39 H 0.7652 0.2156 0.0733 0.025 Uiso 1 1 calc R U
H40 H 0.6159 0.2155 0.1022 0.025 Uiso 1 1 calc R U
C33 C 0.6078(2) 0.32397(15) 0.02566(11) 0.0294(6) Uani 1 1 d . .
H41 H 0.6435 0.2892 -0.0084 0.044 Uiso 1 1 calc R U
H42 H 0.6090 0.3768 0.0087 0.044 Uiso 1 1 calc R U
H43 H 0.5158 0.3092 0.0364 0.044 Uiso 1 1 calc R U
C34 C 1.0042(2) 0.27193(13) 0.14838(11) 0.0234(5) Uani 1 1 d . .
N1 N 0.11383(19) 0.42674(10) 0.53713(9) 0.0203(4) Uani 1 1 d . .
N2 N 0.36776(17) 0.41097(9) 0.35158(8) 0.0172(4) Uani 1 1 d . .
N3 N 0.67170(17) 0.26682(10) 0.23026(9) 0.0181(4) Uani 1 1 d . .
O1 O 0.13191(17) 0.29787(8) 0.44127(8) 0.0286(4) Uani 1 1 d . .
O2 O 0.06942(17) 0.31430(9) 0.59132(8) 0.0286(4) Uani 1 1 d . .
O3 O 0.43189(16) 0.51440(9) 0.41282(8) 0.0269(4) Uani 1 1 d . .
O4 O 0.65823(16) 0.39301(9) 0.38516(7) 0.0269(4) Uani 1 1 d . .
O5 O 0.47436(15) 0.28563(10) 0.17812(7) 0.0280(4) Uani 1 1 d . .
O6 O 0.68733(16) 0.31929(8) 0.08393(7) 0.0232(4) Uani 1 1 d . .
O7 O 1.03351(18) 0.30328(10) 0.09609(8) 0.0348(4) Uani 1 1 d . .
O8 O 1.07666(18) 0.21746(11) 0.17561(9) 0.0329(4) Uani 1 1 d . .
H44 H 1.144(4) 0.210(2) 0.1565(19) 0.082(14) Uiso 1 1 d . .
O9 O 0.30410(18) 0.17807(12) 0.12749(10) 0.0334(4) Uani 1 1 d . .
H45 H 0.327(3) 0.1603(19) 0.0907(17) 0.060(11) Uiso 1 1 d . .
H46 H 0.361(4) 0.2139(19) 0.1392(16) 0.059(11) Uiso 1 1 d . .
O10 O 0.40457(19) 0.11061(11) 0.01341(9) 0.0321(4) Uani 1 1 d . .
H47 H 0.439(3) 0.1358(18) -0.0178(16) 0.056(10) Uiso 1 1 d . .
H48 H 0.464(3) 0.0814(18) 0.0307(14) 0.049(9) Uiso 1 1 d . .
Br1 Br -0.45539(2) 0.49843(2) 0.72746(2) 0.03575(9) Uani 1 1 d . .

loop_
_atom_site_aniso_label
_atom_site_aniso_U_11
_atom_site_aniso_U_22
_atom_site_aniso_U_33
_atom_site_aniso_U_23
_atom_site_aniso_U_13
_atom_site_aniso_U_12
C1 0.0245(12) 0.0198(12) 0.0181(11) 0.0011(9) 0.0060(9) 0.0013(9)
C2 0.0246(12) 0.0175(11) 0.0173(11) -0.0008(9) 0.0030(10) 0.0028(10)
C3 0.0278(13) 0.0177(11) 0.0240(12) 0.0013(9) 0.0069(10) 0.0020(10)
C4 0.0290(12) 0.0170(11) 0.0212(11) -0.0035(10) 0.0099(9) 0.0005(10)
C5 0.0354(13) 0.0259(11) 0.0221(12) -0.0034(11) 0.0028(10) -0.0036(13)
C6 0.0282(13) 0.0273(13) 0.0186(12) 0.0019(9) 0.0029(10) 0.0043(11)
C7 0.0294(14) 0.0197(12) 0.0222(12) 0.0014(9) 0.0094(11) 0.0023(10)
C8 0.0590(19) 0.0233(13) 0.0457(16) -0.0038(12) 0.0159(15) -0.0133(13)
C9 0.0251(12) 0.0203(12) 0.0148(10) -0.0003(9) 0.0000(10) -0.0002(10)
C10 0.0207(12) 0.0177(11) 0.0175(11) -0.0031(9) 0.0004(9) -0.0027(9)
C11 0.0198(11) 0.0158(11) 0.0204(11) -0.0002(9) 0.0007(9) -0.0027(9)
C12 0.0221(12) 0.0183(11) 0.0218(12) -0.0029(9) 0.0045(10) -0.0055(9)
C13 0.0158(11) 0.0201(11) 0.0337(14) -0.0091(10) 0.0061(10) -0.0029(9)
C14 0.0232(11) 0.0180(11) 0.0322(13) -0.0017(11) -0.0053(9) 0.0011(11)
C15 0.0292(13) 0.0184(11) 0.0197(11) 0.0001(9) -0.0036(10) -0.0047(9)
C16 0.0228(12) 0.0151(11) 0.0163(11) 0.0028(9) 0.0014(9) 0.0028(10)
C17 0.0179(11) 0.0189(11) 0.0145(10) 0.0011(9) 0.0028(9) -0.0006(9)
C18 0.0166(11) 0.0184(11) 0.0155(10) -0.0008(8) 0.0005(8) 0.0018(9)
C19 0.0208(12) 0.0203(11) 0.0176(11) -0.0024(9) 0.0022(9) -0.0016(9)
C20 0.0143(11) 0.0248(12) 0.0179(11) -0.0020(9) -0.0004(9) -0.0012(9)
C21 0.0212(12) 0.0265(12) 0.0241(12) 0.0024(9) -0.0027(9) 0.0036(10)
C22 0.0239(12) 0.0203(11) 0.0189(11) 0.0033(9) 0.0018(9) 0.0020(9)
C23 0.0195(12) 0.0255(12) 0.0199(11) -0.0029(10) 0.0025(10) 0.0004(10)
C24 0.0365(16) 0.0517(17) 0.0348(15) -0.0104(13) -0.0142(13) -0.0034(14)
C25 0.0191(11) 0.0192(11) 0.0176(11) -0.0013(9) 0.0009(11) -0.0003(9)
C26 0.0171(11) 0.0226(12) 0.0172(11) -0.0028(9) 0.0023(9) 0.0038(9)
C27 0.0223(12) 0.0218(12) 0.0189(12) -0.0017(9) -0.0012(10) 0.0011(10)
C28 0.0226(12) 0.0288(12) 0.0173(11) -0.0013(10) -0.0008(10) 0.0047(10)
C29 0.0223(12) 0.0233(12) 0.0163(12) 0.0017(9) -0.0007(9) 0.0063(10)
C30 0.0278(12) 0.0248(12) 0.0239(12) 0.0020(10) 0.0005(11) 0.0069(10)
C31 0.0249(12) 0.0227(12) 0.0249(12) -0.0009(10) 0.0018(10) 0.0024(10)
C32 0.0226(12) 0.0224(12) 0.0176(11) -0.0037(9) 0.0028(9) 0.0027(10)
C33 0.0310(14) 0.0336(14) 0.0234(13) 0.0017(10) -0.0063(11) 0.0022(12)
C34 0.0228(12) 0.0262(12) 0.0211(12) -0.0030(10) -0.0027(10) -0.0028(10)
N1 0.0271(11) 0.0156(9) 0.0180(9) -0.0007(7) 0.0089(8) 0.0011(8)
N2 0.0161(10) 0.0180(9) 0.0176(9) -0.0004(7) 0.0027(7) 0.0005(8)
N3 0.0195(9) 0.0219(9) 0.0129(8) -0.0007(8) 0.0024(8) 0.0025(7)
O1 0.0372(10) 0.0181(8) 0.0304(9) -0.0023(7) 0.0074(8) -0.0048(7)
O2 0.0401(11) 0.0197(9) 0.0261(8) 0.0067(7) 0.0126(8) 0.0076(7)
O3 0.0281(9) 0.0261(9) 0.0265(8) -0.0081(7) 0.0073(7) -0.0085(7)
O4 0.0262(9) 0.0301(9) 0.0245(8) -0.0013(7) -0.0094(7) 0.0001(7)
O5 0.0197(9) 0.0477(10) 0.0168(8) -0.0071(7) -0.0025(7) 0.0052(8)
O6 0.0283(9) 0.0218(8) 0.0194(8) 0.0008(7) -0.0040(7) 0.0011(7)
O7 0.0348(10) 0.0419(10) 0.0278(9) 0.0068(8) 0.0086(8) 0.0055(8)
O8 0.0242(10) 0.0446(11) 0.0300(10) 0.0079(8) 0.0059(8) 0.0119(8)
O9 0.0224(10) 0.0489(12) 0.0288(10) -0.0085(9) 0.0043(8) 0.0023(9)
O10 0.0354(11) 0.0346(11) 0.0265(10) 0.0050(8) 0.0008(9) 0.0098(9)
Br1 0.01921(13) 0.02768(14) 0.06037(18) -0.00816(13) 0.01316(11) -0.00122(11)

loop_
_atom_type_symbol
_atom_type_description
_atom_type_scat_dispersion_real
_atom_type_scat_dispersion_imag
_atom_type_scat_source
C C 0.0033 0.0016 'International Tables Vol C Tables 4.2.6.8 and 6.1.1.4'
H H 0.0000 0.0000 'International Tables Vol C Tables 4.2.6.8 and 6.1.1.4'
N N 0.0061 0.0033 'International Tables Vol C Tables 4.2.6.8 and 6.1.1.4'
O O 0.0106 0.0060 'International Tables Vol C Tables 4.2.6.8 and 6.1.1.4'
Br Br -0.2901 2.4595 'International Tables Vol C Tables 4.2.6.8 and 6.1.1.4'

loop_
_geom_angle_atom_site_label_1
_geom_angle_atom_site_label_2
_geom_angle_atom_site_label_3
_geom_angle
N1 C1 C7 116.93(18)
N1 C1 C6 101.89(17)
C7 C1 C6 113.94(19)
N1 C1 C2 97.52(16)
C7 C1 C2 114.34(18)
C6 C1 C2 110.49(18)
C16 C2 C3 115.00(18)
C16 C2 C1 111.80(17)
C3 C2 C1 102.97(17)
C4 C3 C2 102.63(17)
N1 C4 C5 101.81(18)
N1 C4 C3 100.89(16)
C5 C4 C3 109.05(19)
C4 C5 C6 102.55(18)
C1 C6 C5 103.05(18)
O1 C7 C1 109.48(18)
O2 C9 N1 123.7(2)
O2 C9 C10 118.95(19)
N1 C9 C10 117.20(19)
C15 C10 C11 118.9(2)
C15 C10 C9 123.41(19)
C11 C10 C9 117.3(2)
C12 C11 C10 120.9(2)
C13 C12 C11 118.2(2)
C12 C13 C14 122.7(2)
C12 C13 Br1 118.52(18)
C14 C13 Br1 118.77(17)
C13 C14 C15 118.4(2)
C14 C15 C10 120.9(2)
O3 C16 N2 123.0(2)
O3 C16 C2 121.24(19)
N2 C16 C2 115.53(19)
N2 C17 C23 117.27(17)
N2 C17 C22 100.80(16)
C23 C17 C22 114.12(18)
N2 C17 C18 99.08(15)
C23 C17 C18 113.67(17)
C22 C17 C18 110.29(17)
C25 C18 C19 112.08(17)
C25 C18 C17 113.26(17)
C19 C18 C17 102.63(16)
C20 C19 C18 102.80(16)
N2 C20 C19 100.95(17)
N2 C20 C21 100.88(16)
C19 C20 C21 109.87(18)
C20 C21 C22 103.55(17)
C17 C22 C21 102.53(17)
O4 C23 C17 109.43(18)
O5 C25 N3 122.25(19)
O5 C25 C18 120.24(18)
N3 C25 C18 117.49(19)
N3 C26 C32 118.43(17)
N3 C26 C31 100.87(16)
C32 C26 C31 112.70(18)
N3 C26 C27 97.88(16)
C32 C26 C27 114.04(18)
C31 C26 C27 111.42(18)
C34 C27 C26 115.35(17)
C34 C27 C28 117.03(19)
C26 C27 C28 102.09(18)
C29 C28 C27 103.03(18)
N3 C29 C28 101.72(16)
N3 C29 C30 100.71(17)
C28 C29 C30 108.30(18)
C29 C30 C31 102.57(18)
C26 C31 C30 103.38(18)
O6 C32 C26 110.27(17)
O7 C34 O8 123.3(2)
O7 C34 C27 122.4(2)
O8 C34 C27 114.33(19)
C9 N1 C4 126.64(17)
C9 N1 C1 125.18(18)
C4 N1 C1 97.27(16)
C16 N2 C20 127.56(18)
C16 N2 C17 128.35(18)
C20 N2 C17 97.33(15)
C25 N3 C29 131.53(18)
C25 N3 C26 129.35(18)
C29 N3 C26 97.84(14)
C7 O1 C8 111.93(19)
C24 O4 C23 111.16(19)
C32 O6 C33 110.75(17)

loop_
_geom_bond_atom_site_label_1
_geom_bond_atom_site_label_2
_geom_bond_distance
C1 N1 1.491(3)
C1 C7 1.511(3)
C1 C6 1.538(3)
C1 C2 1.562(3)
C2 C16 1.529(3)
C2 C3 1.543(3)
C3 C4 1.538(3)
C4 N1 1.486(3)
C4 C5 1.531(3)
C5 C6 1.554(3)
C7 O1 1.417(3)
C8 O1 1.427(3)
C9 O2 1.222(3)
C9 N1 1.365(3)
C9 C10 1.500(3)
C10 C15 1.392(3)
C10 C11 1.399(3)
C11 C12 1.383(3)
C12 C13 1.378(3)
C13 C14 1.380(3)
C13 Br1 1.905(2)
C14 C15 1.384(3)
C16 O3 1.228(3)
C16 N2 1.355(3)
C17 N2 1.492(3)
C17 C23 1.513(3)
C17 C22 1.537(3)
C17 C18 1.569(3)
C18 C25 1.526(3)
C18 C19 1.560(3)
C19 C20 1.516(3)
C20 N2 1.490(3)
C20 C21 1.541(3)
C21 C22 1.544(3)
C23 O4 1.418(3)
C24 O4 1.417(3)
C25 O5 1.233(3)
C25 N3 1.346(3)
C26 N3 1.493(3)
C26 C32 1.513(3)
C26 C31 1.539(3)
C26 C27 1.560(3)
C27 C34 1.505(3)
C27 C28 1.563(3)
C28 C29 1.531(3)
C29 N3 1.485(3)
C29 C30 1.537(3)
C30 C31 1.553(3)
C32 O6 1.411(3)
C33 O6 1.415(3)
C34 O7 1.217(3)
C34 O8 1.312(3)

loop_
_geom_torsion_atom_site_label_1
_geom_torsion_atom_site_label_2
_geom_torsion_atom_site_label_3
_geom_torsion_atom_site_label_4
_geom_torsion
N1 C1 C2 C16 163.40(17)
C7 C1 C2 C16 -72.5(2)
C6 C1 C2 C16 57.7(2)
N1 C1 C2 C3 39.4(2)
C7 C1 C2 C3 163.53(19)
C6 C1 C2 C3 -66.3(2)
C16 C2 C3 C4 -127.24(19)
C1 C2 C3 C4 -5.4(2)
C2 C3 C4 N1 -30.9(2)
C2 C3 C4 C5 75.8(2)
N1 C4 C5 C6 35.2(2)
C3 C4 C5 C6 -70.8(2)
N1 C1 C6 C5 -31.7(2)
C7 C1 C6 C5 -158.58(19)
C2 C1 C6 C5 71.1(2)
C4 C5 C6 C1 -2.0(2)
N1 C1 C7 O1 58.1(2)
C6 C1 C7 O1 176.71(17)
C2 C1 C7 O1 -54.9(2)
O2 C9 C10 C15 -139.9(2)
N1 C9 C10 C15 35.9(3)
O2 C9 C10 C11 32.8(3)
N1 C9 C10 C11 -151.4(2)
C15 C10 C11 C12 0.0(3)
C9 C10 C11 C12 -173.04(19)
C10 C11 C12 C13 1.1(3)
C11 C12 C13 C14 -1.3(3)
C11 C12 C13 Br1 177.52(15)
C12 C13 C14 C15 0.4(3)
Br1 C13 C14 C15 -178.43(16)
C13 C14 C15 C10 0.8(3)
C11 C10 C15 C14 -0.9(3)
C9 C10 C15 C14 171.6(2)
C3 C2 C16 O3 27.8(3)
C1 C2 C16 O3 -89.1(2)
C3 C2 C16 N2 -157.81(19)
C1 C2 C16 N2 85.2(2)
N2 C17 C18 C25 155.19(17)
C23 C17 C18 C25 -79.6(2)
C22 C17 C18 C25 50.0(2)
N2 C17 C18 C19 34.15(18)
C23 C17 C18 C19 159.37(17)
C22 C17 C18 C19 -71.0(2)
C25 C18 C19 C20 -121.27(18)
C17 C18 C19 C20 0.6(2)
C18 C19 C20 N2 -35.39(19)
C18 C19 C20 C21 70.5(2)
N2 C20 C21 C22 32.2(2)
C19 C20 C21 C22 -73.8(2)
N2 C17 C22 C21 -35.7(2)
C23 C17 C22 C21 -162.34(18)
C18 C17 C22 C21 68.3(2)
C20 C21 C22 C17 2.1(2)
N2 C17 C23 O4 62.2(2)
C22 C17 C23 O4 179.69(16)
C18 C17 C23 O4 -52.6(2)
C19 C18 C25 O5 30.9(3)
C17 C18 C25 O5 -84.6(2)
C19 C18 C25 N3 -150.48(19)
C17 C18 C25 N3 94.0(2)
N3 C26 C27 C34 168.72(17)
C32 C26 C27 C34 -65.3(2)
C31 C26 C27 C34 63.7(2)
N3 C26 C27 C28 40.71(19)
C32 C26 C27 C28 166.73(18)
C31 C26 C27 C28 -64.3(2)
C34 C27 C28 C29 -134.86(19)
C26 C27 C28 C29 -7.9(2)
C27 C28 C29 N3 -28.1(2)
C27 C28 C29 C30 77.5(2)
N3 C29 C30 C31 35.8(2)
C28 C29 C30 C31 -70.5(2)
N3 C26 C31 C30 -31.7(2)
C32 C26 C31 C30 -158.98(19)
C27 C26 C31 C30 71.3(2)
C29 C30 C31 C26 -2.3(2)
N3 C26 C32 O6 66.5(2)
C31 C26 C32 O6 -176.14(18)
C27 C26 C32 O6 -47.8(2)
C26 C27 C34 O7 96.8(3)
C28 C27 C34 O7 -143.1(2)
C26 C27 C34 O8 -82.5(2)
C28 C27 C34 O8 37.6(3)
O2 C9 N1 C4 -143.6(2)
C10 C9 N1 C4 40.9(3)
O2 C9 N1 C1 -7.7(4)
C10 C9 N1 C1 176.69(18)
C5 C4 N1 C9 89.7(3)
C3 C4 N1 C9 -157.9(2)
C5 C4 N1 C1 -55.23(18)
C3 C4 N1 C1 57.09(19)
C7 C1 N1 C9 32.9(3)
C6 C1 N1 C9 -92.0(2)
C2 C1 N1 C9 155.1(2)
C7 C1 N1 C4 178.56(19)
C6 C1 N1 C4 53.67(18)
C2 C1 N1 C4 -59.20(18)
O3 C16 N2 C20 -150.5(2)
C2 C16 N2 C20 35.3(3)
O3 C16 N2 C17 -6.0(3)
C2 C16 N2 C17 179.71(18)
C19 C20 N2 C16 -149.10(19)
C21 C20 N2 C16 98.0(2)
C19 C20 N2 C17 58.27(17)
C21 C20 N2 C17 -54.67(18)
C23 C17 N2 C16 28.5(3)
C22 C17 N2 C16 -95.9(2)
C18 C17 N2 C16 151.22(19)
C23 C17 N2 C20 -179.14(18)
C22 C17 N2 C20 56.36(18)
C18 C17 N2 C20 -56.47(17)
O5 C25 N3 C29 -166.1(2)
C18 C25 N3 C29 15.3(3)
O5 C25 N3 C26 -2.0(3)
C18 C25 N3 C26 179.46(18)
C28 C29 N3 C25 -137.2(2)
C30 C29 N3 C25 111.4(2)
C28 C29 N3 C26 55.13(18)
C30 C29 N3 C26 -56.31(18)
C32 C26 N3 C25 9.9(3)
C31 C26 N3 C25 -113.5(2)
C27 C26 N3 C25 132.8(2)
C32 C26 N3 C29 178.0(2)
C31 C26 N3 C29 54.57(18)
C27 C26 N3 C29 -59.14(17)
C1 C7 O1 C8 -160.07(19)
C17 C23 O4 C24 -170.61(18)
C26 C32 O6 C33 -165.93(18)
